data_7005335
loop_
_publ_author_name
'Charbonni\`ere, Lo\"ic J'
'Mameri, Samir'
'Flot, David'
'Waltz, Fanny'
'Zandanel, Christelle'
'Ziessel, Raymond F.'

_publ_section_title
;
 A disymmetric terpyridine based ligand for the formation of
 luminescent di-aquo lanthanide complexes.
;
_journal_issue 22
_journal_name_full 'Dalton transactions (Cambridge, England : 2003)'
_journal_page_first 2245
_journal_page_last 2253
_journal_paper_doi 10.1039/b700837f
_journal_year 2007
_chemical_formula_moiety 'C21 H15 O6 N4 Gd, 8 (H2O)'
_chemical_formula_sum 'C21 H15 Gd N4 O14'
_chemical_formula_weight 704.62
_chemical_name_systematic
;
?
;
_space_group_IT_number 14
_symmetry_cell_setting monoclinic
_symmetry_space_group_name_Hall '-P 2ybc'
_symmetry_space_group_name_H-M 'P 1 21/c 1'
_atom_sites_solution_hydrogens geom
_atom_sites_solution_primary direct
_atom_sites_solution_secondary difmap
_audit_creation_method SHELXL-97
_cell_angle_alpha 90.00
_cell_angle_beta 98.572(8)
_cell_angle_gamma 90.00
_cell_formula_units_Z 4
_cell_length_a 12.277(3)
_cell_length_b 12.8610(9)
_cell_length_c 16.837(4)
_cell_measurement_reflns_used 17869
_cell_measurement_temperature 100(2)
_cell_measurement_theta_max 29.91
_cell_measurement_theta_min 2.06
_cell_volume 2628.8(9)
_computing_cell_refinement XDS
_computing_data_reduction XDS
_computing_publication_material 'enCIFer, WinGx'
_computing_structure_refinement 'SHELXL-97 (Sheldrick, 1997)'
_computing_structure_solution 'SHELXS-97 (Sheldrick, 1990)'
_diffrn_ambient_temperature 100(2)
_diffrn_detector_type 'marMOSAIC 225'
_diffrn_measured_fraction_theta_full 0.943
_diffrn_measured_fraction_theta_max 0.943
_diffrn_measurement_device_type 'ESRF/EMBL microdiffractometer MD2M'
_diffrn_measurement_method oscillation
_diffrn_radiation_monochromator 'Si 111'
_diffrn_radiation_source synchrotron
_diffrn_radiation_wavelength 0.873
_diffrn_reflns_av_R_equivalents 0.0764
_diffrn_reflns_av_sigmaI/netI 0.0382
_diffrn_reflns_limit_h_max 13
_diffrn_reflns_limit_h_min -13
_diffrn_reflns_limit_k_max 14
_diffrn_reflns_limit_k_min -14
_diffrn_reflns_limit_l_max 19
_diffrn_reflns_limit_l_min -19
_diffrn_reflns_number 28952
_diffrn_reflns_theta_full 29.91
_diffrn_reflns_theta_max 29.91
_diffrn_reflns_theta_min 2.06
_diffrn_source_type 'ESRF-ID23-2 gemini microfocus beamline'
_exptl_absorpt_coefficient_mu 4.261
_exptl_absorpt_correction_type none
_exptl_crystal_colour colorless
_exptl_crystal_density_diffrn 1.780
_exptl_crystal_density_meas ?
_exptl_crystal_density_method 'not measured'
_exptl_crystal_description needle
_exptl_crystal_F_000 1380
_exptl_crystal_size_max 0.02
_exptl_crystal_size_mid 0.008
_exptl_crystal_size_min 0.002
_refine_diff_density_max 1.652
_refine_diff_density_min -1.188
_refine_diff_density_rms 0.143
_refine_ls_extinction_method none
_refine_ls_goodness_of_fit_ref 1.052
_refine_ls_hydrogen_treatment mixed
_refine_ls_matrix_type full
_refine_ls_number_parameters 361
_refine_ls_number_reflns 3872
_refine_ls_number_restraints 0
_refine_ls_restrained_S_all 1.052
_refine_ls_R_factor_all 0.0490
_refine_ls_R_factor_gt 0.0414
_refine_ls_shift/su_max 0.001
_refine_ls_shift/su_mean 0.000
_refine_ls_structure_factor_coef Fsqd
_refine_ls_weighting_details 'calc w=1/[\s^2^(Fo^2^)+(0.0556P)^2^+14.3632P] where P=(Fo^2^+2Fc^2^)/3'
_refine_ls_weighting_scheme calc
_refine_ls_wR_factor_gt 0.0999
_refine_ls_wR_factor_ref 0.1032
_reflns_number_gt 3426
_reflns_number_total 3872
_reflns_threshold_expression >2sigma(I)
_cod_data_source_file b700837f.txt
_cod_data_source_block cz45
_cod_depositor_comments
;
The following automatic conversions were performed:

'_exptl_crystal_density_meas' value 'none' was changed to '?' - the
value is perceived as not measured.

Automatic conversion script
Id: cif_fix_values 3008 2015-01-20 13:52:24Z robertas 
;
_cod_original_cell_volume 2628.8(8)
_cod_original_sg_symbol_H-M P21/c
_cod_database_code 7005335

loop_
_symmetry_equiv_pos_as_xyz
'x, y, z'
'-x, y+1/2, -z+1/2'
'-x, -y, -z'
'x, -y-1/2, z-1/2'

loop_
_atom_site_label
_atom_site_type_symbol
_atom_site_fract_x
_atom_site_fract_y
_atom_site_fract_z
_atom_site_U_iso_or_equiv
_atom_site_adp_type
_atom_site_occupancy
_atom_site_symmetry_multiplicity
_atom_site_calc_flag
_atom_site_refinement_flags
_atom_site_disorder_assembly
_atom_site_disorder_group
O5 O 0.9633(3) 0.5822(3) 0.0301(2) 0.0148(9) Uani 1 1 d . . .
O6 O 0.8304(4) 0.6980(3) -0.0068(3) 0.0244(11) Uani 1 1 d . . .
O7 O 1.0910(4) 0.4253(4) 0.1398(3) 0.0249(11) Uani 1 1 d . . .
O8 O 1.3748(5) 1.0519(4) 0.1320(3) 0.0457(15) Uani 1 1 d . . .
O9 O 1.5311(4) 0.8973(4) 0.0067(3) 0.0345(12) Uani 1 1 d . . .
O10 O 1.0912(6) 0.5225(5) 0.4606(4) 0.0602(18) Uani 1 1 d . . .
O11 O 1.1662(5) 0.3271(4) 0.2775(3) 0.0472(15) Uani 1 1 d . . .
O12 O 0.7481(4) 0.8688(4) 0.0631(3) 0.0433(14) Uani 1 1 d . . .
O13 O 0.7800(5) 0.8040(4) -0.1585(3) 0.0467(15) Uani 1 1 d . . .
O14 O 1.0482(6) 0.4364(6) -0.3230(5) 0.081(2) Uani 1 1 d . . .
Gd1 Gd 1.16548(2) 0.54577(2) 0.052114(16) 0.01355(14) Uani 1 1 d . . .
O1 O 1.1259(3) 0.6109(3) -0.0825(2) 0.0178(10) Uani 1 1 d . . .
O2 O 1.1325(5) 0.5880(4) -0.2130(3) 0.0348(13) Uani 1 1 d . . .
O3 O 1.2955(4) 0.6843(3) 0.0491(2) 0.0203(10) Uani 1 1 d . . .
O4 O 1.3700(4) 0.8385(4) 0.0877(3) 0.0295(11) Uani 1 1 d . . .
N1 N 1.2918(4) 0.4796(4) -0.0406(3) 0.0153(12) Uani 1 1 d . . .
N2 N 1.3484(4) 0.4589(4) 0.1169(3) 0.0150(11) Uani 1 1 d . . .
N3 N 1.2324(4) 0.5817(4) 0.2015(3) 0.0135(11) Uani 1 1 d . . .
N4 N 1.1040(4) 0.7235(4) 0.1080(3) 0.0170(12) Uani 1 1 d . . .
C1 C 1.1675(6) 0.5715(5) -0.1411(4) 0.0227(16) Uani 1 1 d . . .
C2 C 1.2631(6) 0.4986(5) -0.1204(4) 0.0195(15) Uani 1 1 d . . .
C3 C 1.3185(6) 0.4536(5) -0.1781(4) 0.0255(16) Uani 1 1 d . . .
H3 H 1.2961 0.4676 -0.2335 0.031 Uiso 1 1 calc R . .
C4 C 1.4046(6) 0.3896(5) -0.1542(4) 0.0270(16) Uani 1 1 d . . .
H4 H 1.4425 0.3574 -0.1928 0.032 Uiso 1 1 calc R . .
C5 C 1.4372(6) 0.3713(5) -0.0731(4) 0.0244(15) Uani 1 1 d . . .
H5 H 1.4991 0.3283 -0.0557 0.029 Uiso 1 1 calc R . .
C6 C 1.3790(5) 0.4163(5) -0.0174(4) 0.0186(14) Uani 1 1 d . . .
C7 C 1.4078(5) 0.4015(5) 0.0707(4) 0.0169(14) Uani 1 1 d . . .
C8 C 1.4921(6) 0.3349(5) 0.1046(4) 0.0277(17) Uani 1 1 d . . .
H8 H 1.5320 0.2947 0.0714 0.033 Uiso 1 1 calc R . .
C9 C 1.5160(6) 0.3286(5) 0.1868(4) 0.0268(17) Uani 1 1 d . . .
H9 H 1.5711 0.2818 0.2109 0.032 Uiso 1 1 calc R . .
C10 C 1.4601(6) 0.3904(5) 0.2345(4) 0.0232(16) Uani 1 1 d . . .
H10 H 1.4779 0.3882 0.2914 0.028 Uiso 1 1 calc R . .
C11 C 1.3771(5) 0.4558(5) 0.1977(4) 0.0176(14) Uani 1 1 d . . .
C12 C 1.3177(6) 0.5299(5) 0.2435(4) 0.0175(14) Uani 1 1 d . . .
C13 C 1.3465(6) 0.5477(5) 0.3260(4) 0.0263(17) Uani 1 1 d . . .
H13 H 1.4083 0.5130 0.3551 0.032 Uiso 1 1 calc R . .
C14 C 1.2855(6) 0.6153(5) 0.3648(4) 0.0233(16) Uani 1 1 d . . .
H14 H 1.3048 0.6274 0.4208 0.028 Uiso 1 1 calc R . .
C15 C 1.1959(5) 0.6655(5) 0.3219(4) 0.0200(15) Uani 1 1 d . . .
H15 H 1.1521 0.7116 0.3478 0.024 Uiso 1 1 calc R . .
C16 C 1.1713(5) 0.6466(5) 0.2394(4) 0.0177(14) Uani 1 1 d . . .
C17 C 1.0747(5) 0.6959(5) 0.1883(4) 0.0193(14) Uani 1 1 d . . .
H17A H 1.0116 0.6471 0.1815 0.023 Uiso 1 1 calc R . .
H17B H 1.0524 0.7594 0.2150 0.023 Uiso 1 1 calc R . .
C18 C 1.1912(5) 0.8032(5) 0.1163(4) 0.0201(15) Uani 1 1 d . . .
H18A H 1.2127 0.8190 0.1741 0.024 Uiso 1 1 calc R . .
H18B H 1.1608 0.8676 0.0895 0.024 Uiso 1 1 calc R . .
C19 C 1.2932(5) 0.7721(5) 0.0814(4) 0.0188(15) Uani 1 1 d . . .
C20 C 1.0050(5) 0.7621(5) 0.0550(4) 0.0174(14) Uani 1 1 d . . .
H20A H 1.0283 0.7982 0.0084 0.021 Uiso 1 1 calc R . .
H20B H 0.9666 0.8133 0.0848 0.021 Uiso 1 1 calc R . .
C21 C 0.9255(5) 0.6758(5) 0.0248(3) 0.0160(14) Uani 1 1 d . . .

loop_
_atom_site_aniso_label
_atom_site_aniso_U_11
_atom_site_aniso_U_22
_atom_site_aniso_U_33
_atom_site_aniso_U_23
_atom_site_aniso_U_13
_atom_site_aniso_U_12
O5 0.016(3) 0.014(2) 0.014(2) 0.0025(17) 0.0021(17) -0.0010(18)
O6 0.011(3) 0.028(3) 0.031(3) 0.005(2) -0.007(2) 0.0010(19)
O7 0.025(3) 0.028(3) 0.021(2) 0.003(2) -0.001(2) -0.006(2)
O8 0.054(4) 0.044(4) 0.039(3) 0.005(3) 0.008(3) 0.003(3)
O9 0.032(3) 0.035(3) 0.037(3) -0.001(2) 0.006(2) 0.001(2)
O10 0.083(5) 0.043(4) 0.060(4) -0.012(3) 0.028(4) -0.016(3)
O11 0.049(4) 0.048(4) 0.041(3) 0.013(3) -0.005(3) -0.006(3)
O12 0.037(3) 0.047(3) 0.044(3) -0.011(3) 0.001(3) 0.009(3)
O13 0.053(4) 0.048(4) 0.038(3) 0.012(3) 0.002(3) 0.007(3)
O14 0.063(5) 0.065(5) 0.109(6) -0.019(4) -0.009(5) -0.008(4)
Gd1 0.0128(2) 0.01542(19) 0.01172(18) -0.00067(12) -0.00059(12) 0.00070(12)
O1 0.018(3) 0.020(2) 0.017(2) 0.0046(18) 0.0055(18) 0.0012(18)
O2 0.052(4) 0.035(3) 0.017(3) 0.009(2) 0.003(2) 0.008(3)
O3 0.016(3) 0.023(3) 0.023(2) -0.0028(19) 0.0027(19) -0.0013(19)
O4 0.024(3) 0.029(3) 0.037(3) -0.005(2) 0.009(2) -0.006(2)
N1 0.016(3) 0.012(3) 0.018(3) 0.000(2) 0.002(2) -0.004(2)
N2 0.011(3) 0.016(3) 0.018(3) -0.004(2) 0.000(2) -0.003(2)
N3 0.016(3) 0.018(3) 0.006(2) -0.001(2) -0.002(2) 0.003(2)
N4 0.013(3) 0.019(3) 0.018(3) 0.003(2) -0.002(2) -0.001(2)
C1 0.037(5) 0.013(3) 0.018(4) 0.004(3) 0.006(3) -0.003(3)
C2 0.026(4) 0.015(3) 0.019(3) 0.000(3) 0.005(3) -0.006(3)
C3 0.029(5) 0.028(4) 0.021(3) -0.001(3) 0.010(3) -0.008(3)
C4 0.026(4) 0.026(4) 0.032(4) -0.009(3) 0.013(3) -0.001(3)
C5 0.016(4) 0.023(4) 0.035(4) -0.006(3) 0.008(3) 0.004(3)
C6 0.014(4) 0.014(3) 0.028(4) -0.006(3) 0.004(3) -0.005(3)
C7 0.008(3) 0.017(3) 0.024(3) -0.004(3) -0.001(3) -0.003(3)
C8 0.026(4) 0.016(4) 0.037(4) -0.011(3) -0.007(3) 0.007(3)
C9 0.022(4) 0.019(4) 0.035(4) 0.002(3) -0.009(3) 0.008(3)
C10 0.022(4) 0.022(4) 0.022(3) 0.005(3) -0.008(3) -0.002(3)
C11 0.017(4) 0.014(3) 0.020(3) 0.003(3) -0.003(3) -0.003(3)
C12 0.021(4) 0.019(3) 0.012(3) 0.001(2) 0.001(3) -0.003(3)
C13 0.027(4) 0.029(4) 0.019(3) 0.005(3) -0.011(3) -0.005(3)
C14 0.027(4) 0.027(4) 0.014(3) -0.001(3) -0.003(3) -0.005(3)
C15 0.020(4) 0.020(3) 0.020(3) -0.003(3) 0.004(3) -0.001(3)
C16 0.022(4) 0.014(3) 0.016(3) -0.002(3) 0.000(3) -0.005(3)
C17 0.016(4) 0.018(3) 0.023(3) -0.006(3) 0.000(3) 0.001(3)
C18 0.017(4) 0.020(3) 0.023(3) 0.005(3) -0.001(3) -0.003(3)
C19 0.022(4) 0.017(4) 0.016(3) 0.005(3) -0.005(3) -0.003(3)
C20 0.015(4) 0.015(3) 0.021(3) 0.000(3) 0.001(3) 0.003(3)
C21 0.017(4) 0.017(3) 0.015(3) 0.005(2) 0.004(3) 0.000(3)

loop_
_atom_type_symbol
_atom_type_description
_atom_type_scat_dispersion_real
_atom_type_scat_dispersion_imag
_atom_type_scat_source
C C 0.0033 0.0016 'International Tables Vol C Tables 4.2.6.8 and 6.1.1.4'
H H 0.0000 0.0000 'International Tables Vol C Tables 4.2.6.8 and 6.1.1.4'
Gd Gd -0.1917 5.5316 'International Tables Vol C Tables 4.2.6.8 and 6.1.1.4'
N N 0.0061 0.0033 'International Tables Vol C Tables 4.2.6.8 and 6.1.1.4'
O O 0.0106 0.0060 'International Tables Vol C Tables 4.2.6.8 and 6.1.1.4'

loop_
_geom_angle_atom_site_label_1
_geom_angle_atom_site_label_2
_geom_angle_atom_site_label_3
_geom_angle
_geom_angle_site_symmetry_1
_geom_angle_site_symmetry_3
_geom_angle_publ_flag
C21 O5 Gd1 121.7(4) . . ?
C21 O5 Gd1 112.2(4) . 3_765 ?
Gd1 O5 Gd1 118.84(16) . 3_765 ?
O3 Gd1 O1 76.23(14) . . ?
O3 Gd1 O7 143.57(14) . . ?
O1 Gd1 O7 139.57(14) . . ?
O3 Gd1 O5 120.48(14) . . ?
O1 Gd1 O5 74.76(14) . . ?
O7 Gd1 O5 75.66(14) . . ?
O3 Gd1 N1 76.33(15) . . ?
O1 Gd1 N1 65.63(15) . . ?
O7 Gd1 N1 119.27(16) . . ?
O5 Gd1 N1 131.63(15) . . ?
O3 Gd1 O5 146.19(13) . 3_765 ?
O1 Gd1 O5 71.93(13) . 3_765 ?
O7 Gd1 O5 69.88(14) . 3_765 ?
O5 Gd1 O5 61.16(16) . 3_765 ?
N1 Gd1 O5 80.42(15) . 3_765 ?
O3 Gd1 N3 76.71(15) . . ?
O1 Gd1 N3 148.53(15) . . ?
O7 Gd1 N3 67.14(15) . . ?
O5 Gd1 N3 106.10(14) . . ?
N1 Gd1 N3 122.22(16) . . ?
O5 Gd1 N3 137.00(15) 3_765 . ?
O3 Gd1 N2 78.01(15) . . ?
O1 Gd1 N2 126.02(16) . . ?
O7 Gd1 N2 81.35(16) . . ?
O5 Gd1 N2 156.95(15) . . ?
N1 Gd1 N2 62.56(16) . . ?
O5 Gd1 N2 112.22(14) 3_765 . ?
N3 Gd1 N2 62.36(16) . . ?
O3 Gd1 N4 65.69(15) . . ?
O1 Gd1 N4 90.34(15) . . ?
O7 Gd1 N4 100.63(16) . . ?
O5 Gd1 N4 63.75(14) . . ?
N1 Gd1 N4 139.14(16) . . ?
O5 Gd1 N4 124.75(14) 3_765 . ?
N3 Gd1 N4 63.85(15) . . ?
N2 Gd1 N4 120.03(15) . . ?
C1 O1 Gd1 122.8(4) . . ?
C19 O3 Gd1 126.9(4) . . ?
C6 N1 C2 118.1(5) . . ?
C6 N1 Gd1 124.1(4) . . ?
C2 N1 Gd1 117.4(4) . . ?
C11 N2 C7 118.5(5) . . ?
C11 N2 Gd1 120.9(4) . . ?
C7 N2 Gd1 119.8(4) . . ?
C16 N3 C12 120.1(5) . . ?
C16 N3 Gd1 117.2(4) . . ?
C12 N3 Gd1 122.3(4) . . ?
C18 N4 C20 110.1(5) . . ?
C18 N4 C17 110.4(5) . . ?
C20 N4 C17 109.7(5) . . ?
C18 N4 Gd1 113.3(4) . . ?
C20 N4 Gd1 109.2(3) . . ?
C17 N4 Gd1 103.8(3) . . ?
O2 C1 O1 124.3(6) . . ?
O2 C1 C2 118.6(6) . . ?
O1 C1 C2 117.1(5) . . ?
N1 C2 C3 122.2(6) . . ?
N1 C2 C1 114.9(6) . . ?
C3 C2 C1 122.9(6) . . ?
C4 C3 C2 119.1(6) . . ?
C4 C3 H3 120.4 . . ?
C2 C3 H3 120.4 . . ?
C3 C4 C5 119.7(6) . . ?
C3 C4 H4 120.1 . . ?
C5 C4 H4 120.1 . . ?
C4 C5 C6 119.6(6) . . ?
C4 C5 H5 120.2 . . ?
C6 C5 H5 120.2 . . ?
N1 C6 C5 121.3(6) . . ?
N1 C6 C7 115.1(6) . . ?
C5 C6 C7 123.5(6) . . ?
N2 C7 C8 121.8(6) . . ?
N2 C7 C6 115.7(5) . . ?
C8 C7 C6 122.5(6) . . ?
C9 C8 C7 118.8(7) . . ?
C9 C8 H8 120.6 . . ?
C7 C8 H8 120.6 . . ?
C8 C9 C10 120.1(6) . . ?
C8 C9 H9 120.0 . . ?
C10 C9 H9 120.0 . . ?
C9 C10 C11 118.8(6) . . ?
C9 C10 H10 120.6 . . ?
C11 C10 H10 120.6 . . ?
N2 C11 C10 121.8(6) . . ?
N2 C11 C12 115.4(5) . . ?
C10 C11 C12 122.7(6) . . ?
N3 C12 C13 120.1(6) . . ?
N3 C12 C11 116.6(5) . . ?
C13 C12 C11 123.3(6) . . ?
C14 C13 C12 120.0(6) . . ?
C14 C13 H13 120.0 . . ?
C12 C13 H13 120.0 . . ?
C13 C14 C15 119.6(6) . . ?
C13 C14 H14 120.2 . . ?
C15 C14 H14 120.2 . . ?
C14 C15 C16 118.4(6) . . ?
C14 C15 H15 120.8 . . ?
C16 C15 H15 120.8 . . ?
N3 C16 C15 121.8(6) . . ?
N3 C16 C17 116.0(5) . . ?
C15 C16 C17 122.2(6) . . ?
N4 C17 C16 110.1(5) . . ?
N4 C17 H17A 109.6 . . ?
C16 C17 H17A 109.6 . . ?
N4 C17 H17B 109.6 . . ?
C16 C17 H17B 109.6 . . ?
H17A C17 H17B 108.2 . . ?
N4 C18 C19 114.2(5) . . ?
N4 C18 H18A 108.7 . . ?
C19 C18 H18A 108.7 . . ?
N4 C18 H18B 108.7 . . ?
C19 C18 H18B 108.7 . . ?
H18A C18 H18B 107.6 . . ?
O3 C19 O4 125.4(6) . . ?
O3 C19 C18 118.6(6) . . ?
O4 C19 C18 116.0(6) . . ?
N4 C20 C21 112.7(5) . . ?
N4 C20 H20A 109.0 . . ?
C21 C20 H20A 109.0 . . ?
N4 C20 H20B 109.0 . . ?
C21 C20 H20B 109.0 . . ?
H20A C20 H20B 107.8 . . ?
O6 C21 O5 123.4(6) . . ?
O6 C21 C20 119.5(5) . . ?
O5 C21 C20 117.0(5) . . ?

loop_
_geom_bond_atom_site_label_1
_geom_bond_atom_site_label_2
_geom_bond_distance
_geom_bond_site_symmetry_2
_geom_bond_publ_flag
O5 C21 1.288(7) . ?
O5 Gd1 2.499(4) . ?
O5 Gd1 2.544(4) 3_765 ?
O6 C21 1.241(7) . ?
O7 Gd1 2.413(5) . ?
Gd1 O3 2.398(4) . ?
Gd1 O1 2.397(4) . ?
Gd1 N1 2.507(5) . ?
Gd1 O5 2.544(4) 3_765 ?
Gd1 N3 2.569(4) . ?
Gd1 N2 2.598(5) . ?
Gd1 N4 2.625(5) . ?
O1 C1 1.282(8) . ?
O2 C1 1.241(8) . ?
O3 C19 1.255(7) . ?
O4 C19 1.265(8) . ?
N1 C6 1.355(9) . ?
N1 C2 1.360(8) . ?
N2 C11 1.355(8) . ?
N2 C7 1.360(8) . ?
N3 C16 1.345(8) . ?
N3 C12 1.349(8) . ?
N4 C18 1.473(8) . ?
N4 C20 1.483(8) . ?
N4 C17 1.492(8) . ?
C1 C2 1.502(10) . ?
C2 C3 1.393(10) . ?
C3 C4 1.352(10) . ?
C3 H3 0.9500 . ?
C4 C5 1.385(10) . ?
C4 H4 0.9500 . ?
C5 C6 1.387(9) . ?
C5 H5 0.9500 . ?
C6 C7 1.485(9) . ?
C7 C8 1.398(9) . ?
C8 C9 1.374(10) . ?
C8 H8 0.9500 . ?
C9 C10 1.383(10) . ?
C9 H9 0.9500 . ?
C10 C11 1.394(9) . ?
C10 H10 0.9500 . ?
C11 C12 1.484(9) . ?
C12 C13 1.399(9) . ?
C13 C14 1.375(10) . ?
C13 H13 0.9500 . ?
C14 C15 1.383(9) . ?
C14 H14 0.9500 . ?
C15 C16 1.397(9) . ?
C15 H15 0.9500 . ?
C16 C17 1.499(9) . ?
C17 H17A 0.9900 . ?
C17 H17B 0.9900 . ?
C18 C19 1.515(10) . ?
C18 H18A 0.9900 . ?
C18 H18B 0.9900 . ?
C20 C21 1.515(9) . ?
C20 H20A 0.9900 . ?
C20 H20B 0.9900 . ?
